data_4133106
loop_
_publ_author_name
'Cheung, Pui Man'
'Burns, Kyle T.'
'Kwon, Yubin M.'
'Deshaye, Megan Y.'
'Aguayo, Kristopher J.'
'Oswald, Victoria F.'
'Seda, Takele'
'Zakharov, Lev N.'
'Kowalczyk, Tim'
'Gilbertson, John D.'

_publ_section_title
;
 Hemilabile Proton Relays and Redox Activity Lead to {FeNO} <sup>x</sup>
 and Significant Rate Enhancements in NO<sub>2</sub><sup>-</sup>
 Reduction.
;
_journal_issue 49
_journal_name_full 'Journal of the American Chemical Society'
_journal_page_first 17040
_journal_page_last 17050
_journal_paper_doi 10.1021/jacs.8b08520
_journal_volume 140
_journal_year 2018
_chemical_formula_sum 'C29 H38 Fe N4 O3'
_chemical_formula_weight 546.48
_space_group_crystal_system monoclinic
_space_group_IT_number 14
_space_group_name_Hall '-P 2ybc'
_space_group_name_H-M_alt 'P 1 21/c 1'
_atom_sites_solution_hydrogens difmap
_audit_creation_method SHELXL-2014/7
_cell_angle_alpha 90
_cell_angle_beta 95.499(3)
_cell_angle_gamma 90
_cell_formula_units_Z 4
_cell_length_a 16.165(2)
_cell_length_b 9.9467(14)
_cell_length_c 17.475(3)
_cell_measurement_reflns_used 9927
_cell_measurement_temperature 150(2)
_cell_measurement_theta_max 28.29
_cell_measurement_theta_min 2.34
_cell_volume 2796.8(7)
_computing_cell_refinement 'Bruker SAINT'
_computing_data_collection 'Bruker APEX2'
_computing_data_reduction 'Bruker SAINT'
_computing_molecular_graphics 'Bruker SHELXTL'
_computing_publication_material 'Bruker SHELXTL'
_computing_structure_refinement 'SHELXL-2014/7 (Sheldrick, 2014)'
_computing_structure_solution 'SHELXS-97 (Sheldrick, 2008)'
_diffrn_ambient_temperature 150(2)
_diffrn_measured_fraction_theta_full 1.000
_diffrn_measured_fraction_theta_max 1.000
_diffrn_measurement_device_type 'Bruker Apex II CCD'
_diffrn_measurement_method '\f and \w scans'
_diffrn_radiation_type MoK\a
_diffrn_radiation_wavelength 0.71073
_diffrn_reflns_av_R_equivalents 0.0289
_diffrn_reflns_av_unetI/netI 0.0161
_diffrn_reflns_Laue_measured_fraction_full 1.000
_diffrn_reflns_Laue_measured_fraction_max 1.000
_diffrn_reflns_limit_h_max 21
_diffrn_reflns_limit_h_min -21
_diffrn_reflns_limit_k_max 13
_diffrn_reflns_limit_k_min -13
_diffrn_reflns_limit_l_max 23
_diffrn_reflns_limit_l_min -23
_diffrn_reflns_number 56758
_diffrn_reflns_point_group_measured_fraction_full 1.000
_diffrn_reflns_point_group_measured_fraction_max 1.000
_diffrn_reflns_theta_full 25.242
_diffrn_reflns_theta_max 28.000
_diffrn_reflns_theta_min 1.266
_diffrn_source 'sealed tube'
_exptl_absorpt_coefficient_mu 0.575
_exptl_absorpt_correction_T_max 0.9554
_exptl_absorpt_correction_T_min 0.8790
_exptl_absorpt_correction_type multi-scan
_exptl_absorpt_process_details SADABS
_exptl_crystal_colour dark-blue
_exptl_crystal_density_diffrn 1.298
_exptl_crystal_description cut-block
_exptl_crystal_F_000 1160
_exptl_crystal_size_max 0.230
_exptl_crystal_size_mid 0.170
_exptl_crystal_size_min 0.080
_refine_diff_density_max 0.421
_refine_diff_density_min -0.288
_refine_diff_density_rms 0.050
_refine_ls_extinction_method none
_refine_ls_goodness_of_fit_ref 1.040
_refine_ls_hydrogen_treatment refall
_refine_ls_matrix_type full
_refine_ls_number_parameters 486
_refine_ls_number_reflns 6744
_refine_ls_number_restraints 0
_refine_ls_restrained_S_all 1.040
_refine_ls_R_factor_all 0.0418
_refine_ls_R_factor_gt 0.0354
_refine_ls_shift/su_max 0.001
_refine_ls_shift/su_mean 0.000
_refine_ls_structure_factor_coef Fsqd
_refine_ls_weighting_details 'w=1/[\s^2^(Fo^2^)+(0.0508P)^2^+1.4641P] where P=(Fo^2^+2Fc^2^)/3'
_refine_ls_weighting_scheme calc
_refine_ls_wR_factor_gt 0.0914
_refine_ls_wR_factor_ref 0.0977
_reflns_Friedel_coverage 0.000
_reflns_number_gt 5937
_reflns_number_total 6744
_reflns_threshold_expression 'I > 2\s(I)'
_cod_data_source_file ja8b08520_si_002.cif
_cod_data_source_block mo_gilb106_0m
_cod_original_sg_symbol_H-M 'P 21/c'
_cod_database_code 4133106
_shelx_shelxl_version_number 2014/7
_shelx_space_group_comment
;
The symmetry employed for this shelxl refinement is uniquely defined
by the following loop, which should always be used as a source of
symmetry information in preference to the above space-group names.
They are only intended as comments.
;
_shelx_estimated_absorpt_t_min 0.879
_shelx_estimated_absorpt_t_max 0.955

loop_
_space_group_symop_operation_xyz
'x, y, z'
'-x, y+1/2, -z+1/2'
'-x, -y, -z'
'x, -y-1/2, z-1/2'

loop_
_atom_site_label
_atom_site_type_symbol
_atom_site_fract_x
_atom_site_fract_y
_atom_site_fract_z
_atom_site_U_iso_or_equiv
_atom_site_adp_type
_atom_site_occupancy
_atom_site_site_symmetry_order
_atom_site_calc_flag
Fe1 Fe 0.24897(2) 0.52559(2) 0.24457(2) 0.02371(8) Uani 1 1 d
O1 O 0.14668(11) 0.5058(2) 0.37367(10) 0.0724(6) Uani 1 1 d
O2 O 0.30689(11) 0.24743(14) 0.24410(13) 0.0728(6) Uani 1 1 d
O3 O 0.59320(9) 0.18707(15) 0.46570(7) 0.0439(3) Uani 1 1 d
N1 N 0.17089(8) 0.50902(12) 0.15250(7) 0.0231(3) Uani 1 1 d
N2 N 0.24060(8) 0.70337(12) 0.21355(7) 0.0233(2) Uani 1 1 d
N3 N 0.34572(8) 0.60283(13) 0.30433(7) 0.0245(3) Uani 1 1 d
N4 N 0.52896(9) 0.36730(15) 0.34892(7) 0.0305(3) Uani 1 1 d
C1 C 0.07647(12) 0.63232(18) 0.05435(11) 0.0330(4) Uani 1 1 d
C2 C 0.14165(9) 0.62350(15) 0.12097(8) 0.0243(3) Uani 1 1 d
C3 C 0.18069(9) 0.73918(15) 0.15610(8) 0.0244(3) Uani 1 1 d
C4 C 0.16866(11) 0.87434(16) 0.13702(9) 0.0305(3) Uani 1 1 d
C5 C 0.21848(12) 0.97125(16) 0.17520(10) 0.0339(4) Uani 1 1 d
C6 C 0.28170(11) 0.93299(16) 0.23101(9) 0.0305(3) Uani 1 1 d
C7 C 0.29262(10) 0.79783(15) 0.24930(8) 0.0253(3) Uani 1 1 d
C8 C 0.35490(10) 0.73487(16) 0.30133(8) 0.0257(3) Uani 1 1 d
C9 C 0.42296(12) 0.81300(18) 0.34534(9) 0.0320(3) Uani 1 1 d
C10 C 0.40513(11) 0.52404(17) 0.35523(8) 0.0278(3) Uani 1 1 d
C11 C 0.47488(11) 0.46826(17) 0.30986(9) 0.0290(3) Uani 1 1 d
C12 C 0.57661(12) 0.4158(2) 0.41827(10) 0.0376(4) Uani 1 1 d
C13 C 0.63652(12) 0.3068(2) 0.45001(11) 0.0417(4) Uani 1 1 d
C14 C 0.54962(14) 0.1387(2) 0.39665(12) 0.0462(5) Uani 1 1 d
C15 C 0.48649(12) 0.24176(19) 0.36393(11) 0.0383(4) Uani 1 1 d
C16 C 0.14409(9) 0.38551(15) 0.11463(9) 0.0260(3) Uani 1 1 d
C17 C 0.07434(9) 0.31579(17) 0.13619(11) 0.0332(4) Uani 1 1 d
C18 C 0.04938(11) 0.19963(18) 0.09460(13) 0.0409(5) Uani 1 1 d
C19 C 0.09011(11) 0.15575(17) 0.03408(13) 0.0402(4) Uani 1 1 d
C20 C 0.15971(11) 0.22349(17) 0.01455(12) 0.0357(4) Uani 1 1 d
C21 C 0.18865(9) 0.33870(15) 0.05468(10) 0.0281(3) Uani 1 1 d
C22 C 0.02713(11) 0.3631(2) 0.20188(12) 0.0427(5) Uani 1 1 d
C23 C -0.06467(12) 0.3904(3) 0.17528(16) 0.0566(6) Uani 1 1 d
C24 C 0.03479(16) 0.2603(4) 0.26766(18) 0.0692(9) Uani 1 1 d
C25 C 0.26637(10) 0.40791(18) 0.03167(10) 0.0326(4) Uani 1 1 d
C26 C 0.25478(16) 0.4613(3) -0.04999(14) 0.0569(6) Uani 1 1 d
C27 C 0.34150(13) 0.3130(3) 0.04209(19) 0.0581(7) Uani 1 1 d
C28 C 0.18597(12) 0.5095(2) 0.32219(11) 0.0421(4) Uani 1 1 d
C29 C 0.28447(11) 0.35747(17) 0.24354(12) 0.0405(4) Uani 1 1 d
H1A H 0.0226(19) 0.648(3) 0.0701(17) 0.081(9) Uiso 1 1 d
H1B H 0.0834(18) 0.703(3) 0.0215(17) 0.080(9) Uiso 1 1 d
H1C H 0.0718(18) 0.555(3) 0.0234(17) 0.076(9) Uiso 1 1 d
H4 H 0.1262(13) 0.903(2) 0.0967(12) 0.038(5) Uiso 1 1 d
H5 H 0.2100(12) 1.064(2) 0.1620(11) 0.036(5) Uiso 1 1 d
H6 H 0.3184(12) 0.995(2) 0.2539(11) 0.028(5) Uiso 1 1 d
H9A H 0.4172(13) 0.812(2) 0.3982(13) 0.044(6) Uiso 1 1 d
H9B H 0.4761(14) 0.777(2) 0.3372(12) 0.044(6) Uiso 1 1 d
H9C H 0.4229(14) 0.904(2) 0.3293(13) 0.048(6) Uiso 1 1 d
H10A H 0.3732(12) 0.4497(19) 0.3752(11) 0.027(5) Uiso 1 1 d
H10B H 0.4273(11) 0.578(2) 0.3974(11) 0.027(4) Uiso 1 1 d
H11A H 0.5099(13) 0.546(2) 0.2960(11) 0.034(5) Uiso 1 1 d
H11B H 0.4492(11) 0.429(2) 0.2619(11) 0.027(4) Uiso 1 1 d
H12A H 0.5394(13) 0.439(2) 0.4598(12) 0.039(5) Uiso 1 1 d
H12B H 0.6081(14) 0.492(2) 0.4069(13) 0.039(6) Uiso 1 1 d
H13A H 0.6663(13) 0.335(2) 0.4965(13) 0.043(6) Uiso 1 1 d
H13B H 0.6782(13) 0.290(2) 0.4140(12) 0.037(5) Uiso 1 1 d
H14A H 0.5205(14) 0.057(2) 0.4113(13) 0.045(6) Uiso 1 1 d
H14B H 0.5881(14) 0.116(2) 0.3586(13) 0.045(6) Uiso 1 1 d
H15A H 0.4575(14) 0.213(2) 0.3154(14) 0.048(6) Uiso 1 1 d
H15B H 0.4444(13) 0.252(2) 0.4001(13) 0.040(5) Uiso 1 1 d
H18 H 0.0055(16) 0.153(3) 0.1110(15) 0.061(7) Uiso 1 1 d
H19 H 0.0690(14) 0.077(3) 0.0046(13) 0.051(6) Uiso 1 1 d
H20 H 0.1876(14) 0.192(2) -0.0282(13) 0.046(6) Uiso 1 1 d
H22 H 0.0485(11) 0.445(2) 0.2194(10) 0.022(4) Uiso 1 1 d
H23A H -0.097(2) 0.309(3) 0.1584(19) 0.088(10) Uiso 1 1 d
H23B H -0.0879(16) 0.429(3) 0.2172(15) 0.058(7) Uiso 1 1 d
H23C H -0.0712(15) 0.457(2) 0.1328(14) 0.049(6) Uiso 1 1 d
H24A H 0.001(2) 0.181(4) 0.257(2) 0.101(11) Uiso 1 1 d
H24B H 0.0922(19) 0.241(3) 0.2864(16) 0.070(8) Uiso 1 1 d
H24C H 0.0151(15) 0.305(2) 0.3093(14) 0.044(6) Uiso 1 1 d
H25 H 0.2774(12) 0.482(2) 0.0627(12) 0.032(5) Uiso 1 1 d
H26A H 0.2402(17) 0.389(3) -0.0872(16) 0.070(8) Uiso 1 1 d
H26B H 0.3046(19) 0.506(3) -0.0620(16) 0.069(8) Uiso 1 1 d
H26C H 0.2112(17) 0.522(3) -0.0567(14) 0.052(7) Uiso 1 1 d
H27A H 0.348(2) 0.278(4) 0.098(2) 0.109(13) Uiso 1 1 d
H27B H 0.3304(17) 0.239(3) 0.0110(17) 0.070(8) Uiso 1 1 d
H27C H 0.3894(15) 0.360(2) 0.0279(13) 0.049(6) Uiso 1 1 d

loop_
_atom_site_aniso_label
_atom_site_aniso_U_11
_atom_site_aniso_U_22
_atom_site_aniso_U_33
_atom_site_aniso_U_23
_atom_site_aniso_U_13
_atom_site_aniso_U_12
Fe1 0.02483(12) 0.01982(12) 0.02696(12) 0.00781(8) 0.00493(8) 0.00800(8)
O1 0.0562(10) 0.1200(16) 0.0449(9) 0.0389(9) 0.0245(8) 0.0229(10)
O2 0.0605(10) 0.0215(7) 0.1273(16) -0.0011(8) -0.0385(10) 0.0124(6)
O3 0.0496(8) 0.0557(8) 0.0260(6) 0.0100(6) 0.0025(5) 0.0245(7)
N1 0.0219(6) 0.0198(6) 0.0284(6) 0.0058(5) 0.0067(5) 0.0054(5)
N2 0.0299(6) 0.0187(6) 0.0218(6) 0.0040(4) 0.0053(5) 0.0087(5)
N3 0.0304(6) 0.0256(6) 0.0180(6) 0.0023(5) 0.0053(5) 0.0106(5)
N4 0.0334(7) 0.0380(7) 0.0197(6) 0.0008(5) 0.0013(5) 0.0167(6)
C1 0.0369(9) 0.0260(8) 0.0345(9) 0.0039(7) -0.0051(7) 0.0065(7)
C2 0.0261(7) 0.0221(7) 0.0254(7) 0.0048(5) 0.0061(5) 0.0067(6)
C3 0.0301(7) 0.0208(7) 0.0231(7) 0.0033(5) 0.0057(6) 0.0083(6)
C4 0.0397(9) 0.0234(7) 0.0280(8) 0.0052(6) 0.0011(6) 0.0120(6)
C5 0.0496(10) 0.0197(7) 0.0321(8) 0.0030(6) 0.0021(7) 0.0106(7)
C6 0.0426(9) 0.0217(7) 0.0272(8) -0.0015(6) 0.0036(7) 0.0055(7)
C7 0.0338(8) 0.0229(7) 0.0199(7) 0.0008(5) 0.0064(6) 0.0070(6)
C8 0.0340(8) 0.0268(7) 0.0170(6) -0.0006(5) 0.0063(5) 0.0078(6)
C9 0.0428(10) 0.0306(8) 0.0225(8) -0.0009(6) 0.0026(6) 0.0038(7)
C10 0.0351(8) 0.0313(8) 0.0172(6) 0.0023(6) 0.0038(6) 0.0139(7)
C11 0.0330(8) 0.0358(9) 0.0185(7) 0.0021(6) 0.0044(6) 0.0134(7)
C12 0.0367(9) 0.0488(11) 0.0264(8) -0.0048(7) -0.0022(7) 0.0170(8)
C13 0.0374(9) 0.0600(12) 0.0270(8) -0.0015(8) -0.0013(7) 0.0218(9)
C14 0.0547(12) 0.0433(11) 0.0391(10) 0.0048(8) -0.0034(9) 0.0227(10)
C15 0.0434(10) 0.0364(9) 0.0341(9) 0.0017(7) -0.0025(8) 0.0157(8)
C16 0.0198(6) 0.0190(7) 0.0387(8) 0.0080(6) 0.0007(6) 0.0033(5)
C17 0.0189(7) 0.0308(8) 0.0495(10) 0.0196(7) 0.0006(6) 0.0041(6)
C18 0.0219(7) 0.0289(8) 0.0693(13) 0.0236(9) -0.0101(8) -0.0059(6)
C19 0.0292(8) 0.0195(7) 0.0683(13) 0.0058(8) -0.0148(8) -0.0011(6)
C20 0.0281(8) 0.0243(8) 0.0528(11) -0.0061(7) -0.0068(7) 0.0025(6)
C21 0.0206(7) 0.0220(7) 0.0412(9) -0.0014(6) -0.0004(6) 0.0007(6)
C22 0.0232(8) 0.0565(12) 0.0490(11) 0.0250(10) 0.0069(7) 0.0036(8)
C23 0.0250(9) 0.0866(19) 0.0593(14) 0.0191(13) 0.0094(9) 0.0125(11)
C24 0.0431(13) 0.097(2) 0.0691(17) 0.0525(17) 0.0121(12) 0.0032(14)
C25 0.0256(7) 0.0331(8) 0.0400(9) -0.0131(7) 0.0075(6) -0.0056(6)
C26 0.0483(13) 0.0797(18) 0.0433(12) -0.0006(11) 0.0086(10) -0.0244(13)
C27 0.0246(9) 0.0568(14) 0.094(2) -0.0227(14) 0.0118(10) 0.0009(9)
C28 0.0348(9) 0.0562(12) 0.0360(9) 0.0246(8) 0.0068(7) 0.0141(8)
C29 0.0329(9) 0.0241(8) 0.0611(12) 0.0055(8) -0.0134(8) 0.0030(7)

loop_
_atom_type_symbol
_atom_type_description
_atom_type_scat_dispersion_real
_atom_type_scat_dispersion_imag
_atom_type_scat_source
C C 0.0033 0.0016 'International Tables Vol C Tables 4.2.6.8 and 6.1.1.4'
H H 0.0000 0.0000 'International Tables Vol C Tables 4.2.6.8 and 6.1.1.4'
N N 0.0061 0.0033 'International Tables Vol C Tables 4.2.6.8 and 6.1.1.4'
Fe Fe 0.3463 0.8444 'International Tables Vol C Tables 4.2.6.8 and 6.1.1.4'
O O 0.0106 0.0060 'International Tables Vol C Tables 4.2.6.8 and 6.1.1.4'

loop_
_geom_angle_atom_site_label_1
_geom_angle_atom_site_label_2
_geom_angle_atom_site_label_3
_geom_angle
C29 Fe1 C28 97.62(10)
C29 Fe1 N2 156.22(8)
C28 Fe1 N2 106.15(8)
C29 Fe1 N3 97.67(7)
C28 Fe1 N3 96.62(8)
N2 Fe1 N3 79.23(6)
C29 Fe1 N1 95.53(7)
C28 Fe1 N1 104.37(7)
N2 Fe1 N1 79.41(5)
N3 Fe1 N1 153.42(5)
C14 O3 C13 109.44(15)
C2 N1 C16 117.36(13)
C2 N1 Fe1 116.35(11)
C16 N1 Fe1 126.26(9)
C7 N2 C3 120.94(12)
C7 N2 Fe1 119.80(10)
C3 N2 Fe1 119.25(10)
C8 N3 C10 118.92(14)
C8 N3 Fe1 117.15(10)
C10 N3 Fe1 123.83(11)
C12 N4 C11 114.05(14)
C12 N4 C15 110.75(14)
C11 N4 C15 113.70(14)
C2 C1 H1A 112.4(18)
C2 C1 H1B 114.3(19)
H1A C1 H1B 103(2)
C2 C1 H1C 114.4(18)
H1A C1 H1C 106(2)
H1B C1 H1C 106(3)
N1 C2 C3 112.83(13)
N1 C2 C1 124.58(14)
C3 C2 C1 122.58(13)
N2 C3 C4 119.82(14)
N2 C3 C2 110.98(12)
C4 C3 C2 129.10(14)
C5 C4 C3 119.62(15)
C5 C4 H4 118.7(12)
C3 C4 H4 121.7(13)
C4 C5 C6 119.97(15)
C4 C5 H5 119.4(12)
C6 C5 H5 120.6(12)
C7 C6 C5 119.53(16)
C7 C6 H6 119.2(12)
C5 C6 H6 121.2(12)
N2 C7 C6 119.97(14)
N2 C7 C8 110.63(13)
C6 C7 C8 129.38(16)
N3 C8 C7 112.58(14)
N3 C8 C9 125.04(14)
C7 C8 C9 122.37(14)
C8 C9 H9A 111.3(14)
C8 C9 H9B 111.0(13)
H9A C9 H9B 108.6(18)
C8 C9 H9C 111.4(14)
H9A C9 H9C 107.6(19)
H9B C9 H9C 106.7(19)
N3 C10 C11 110.36(12)
N3 C10 H10A 106.3(11)
C11 C10 H10A 110.2(11)
N3 C10 H10B 110.1(11)
C11 C10 H10B 111.1(11)
H10A C10 H10B 108.6(16)
N4 C11 C10 116.26(12)
N4 C11 H11A 108.5(12)
C10 C11 H11A 107.8(12)
N4 C11 H11B 107.9(11)
C10 C11 H11B 108.3(11)
H11A C11 H11B 107.8(16)
N4 C12 C13 109.57(15)
N4 C12 H12A 111.7(12)
C13 C12 H12A 107.6(12)
N4 C12 H12B 110.1(14)
C13 C12 H12B 108.1(14)
H12A C12 H12B 109.7(18)
O3 C13 C12 111.04(16)
O3 C13 H13A 107.8(13)
C12 C13 H13A 110.6(13)
O3 C13 H13B 111.3(12)
C12 C13 H13B 109.9(12)
H13A C13 H13B 106.1(17)
O3 C14 C15 110.59(16)
O3 C14 H14A 105.5(13)
C15 C14 H14A 109.5(14)
O3 C14 H14B 110.9(13)
C15 C14 H14B 110.2(13)
H14A C14 H14B 110.0(18)
N4 C15 C14 109.52(17)
N4 C15 H15A 106.8(14)
C14 C15 H15A 112.5(14)
N4 C15 H15B 113.2(13)
C14 C15 H15B 108.2(13)
H15A C15 H15B 106.6(18)
C17 C16 C21 121.17(15)
C17 C16 N1 120.71(15)
C21 C16 N1 118.11(13)
C18 C17 C16 117.75(17)
C18 C17 C22 120.54(16)
C16 C17 C22 121.71(17)
C19 C18 C17 121.78(16)
C19 C18 H18 121.7(16)
C17 C18 H18 116.5(17)
C18 C19 C20 119.88(17)
C18 C19 H19 119.5(14)
C20 C19 H19 120.6(14)
C19 C20 C21 121.08(18)
C19 C20 H20 119.0(14)
C21 C20 H20 119.9(14)
C20 C21 C16 118.27(15)
C20 C21 C25 118.89(15)
C16 C21 C25 122.85(14)
C17 C22 C23 111.60(18)
C17 C22 C24 110.5(2)
C23 C22 C24 110.51(17)
C17 C22 H22 109.0(12)
C23 C22 H22 105.4(12)
C24 C22 H22 109.7(12)
C22 C23 H23A 114.5(19)
C22 C23 H23B 106.5(16)
H23A C23 H23B 109(2)
C22 C23 H23C 111.9(14)
H23A C23 H23C 108(2)
H23B C23 H23C 107(2)
C22 C24 H24A 113(2)
C22 C24 H24B 112.8(16)
H24A C24 H24B 114(3)
C22 C24 H24C 104.7(15)
H24A C24 H24C 108(3)
H24B C24 H24C 102(2)
C26 C25 C21 112.13(15)
C26 C25 C27 110.6(2)
C21 C25 C27 110.77(17)
C26 C25 H25 105.8(13)
C21 C25 H25 108.9(12)
C27 C25 H25 108.4(13)
C25 C26 H26A 111.5(16)
C25 C26 H26B 109.7(17)
H26A C26 H26B 110(2)
C25 C26 H26C 111.8(16)
H26A C26 H26C 105(2)
H26B C26 H26C 108(2)
C25 C27 H27A 109(2)
C25 C27 H27B 108.2(18)
H27A C27 H27B 107(3)
C25 C27 H27C 108.8(14)
H27A C27 H27C 114(2)
H27B C27 H27C 111(2)
O1 C28 Fe1 176.3(2)
O2 C29 Fe1 178.7(2)

loop_
_geom_bond_atom_site_label_1
_geom_bond_atom_site_label_2
_geom_bond_distance
Fe1 C29 1.7687(18)
Fe1 C28 1.7796(18)
Fe1 N2 1.8507(12)
Fe1 N3 1.9529(14)
Fe1 N1 1.9545(14)
O1 C28 1.151(2)
O2 C29 1.153(2)
O3 C14 1.422(3)
O3 C13 1.422(3)
N1 C2 1.3318(18)
N1 C16 1.442(2)
N2 C7 1.371(2)
N2 C3 1.3735(19)
N3 C8 1.323(2)
N3 C10 1.4710(19)
N4 C12 1.455(2)
N4 C11 1.4574(19)
N4 C15 1.461(3)
C1 C2 1.496(2)
C1 H1A 0.95(3)
C1 H1B 0.92(3)
C1 H1C 0.94(3)
C2 C3 1.423(2)
C3 C4 1.394(2)
C4 C5 1.386(2)
C4 H4 0.98(2)
C5 C6 1.396(2)
C5 H5 0.96(2)
C6 C7 1.389(2)
C6 H6 0.92(2)
C7 C8 1.434(2)
C8 C9 1.498(2)
C9 H9A 0.94(2)
C9 H9B 0.95(2)
C9 H9C 0.95(2)
C10 C11 1.542(2)
C10 H10A 0.984(19)
C10 H10B 0.95(2)
C11 H11A 1.00(2)
C11 H11B 0.982(19)
C12 C13 1.522(2)
C12 H12A 1.01(2)
C12 H12B 0.94(2)
C13 H13A 0.95(2)
C13 H13B 0.98(2)
C14 C15 1.519(2)
C14 H14A 0.98(2)
C14 H14B 0.98(2)
C15 H15A 0.97(2)
C15 H15B 0.98(2)
C16 C17 1.406(2)
C16 C21 1.406(2)
C17 C18 1.403(3)
C17 C22 1.513(3)
C18 C19 1.370(3)
C18 H18 0.92(3)
C19 C20 1.382(3)
C19 H19 0.98(2)
C20 C21 1.400(2)
C20 H20 0.96(2)
C21 C25 1.520(2)
C22 C23 1.536(3)
C22 C24 1.535(3)
C22 H22 0.92(2)
C23 H23A 0.99(3)
C23 H23B 0.94(3)
C23 H23C 0.99(3)
C24 H24A 0.97(4)
C24 H24B 0.97(3)
C24 H24C 0.94(2)
C25 C26 1.517(3)
C25 C27 1.535(3)
C25 H25 0.92(2)
C26 H26A 0.98(3)
C26 H26B 0.96(3)
C26 H26C 0.93(3)
C27 H27A 1.03(4)
C27 H27B 0.92(3)
C27 H27C 0.96(2)

loop_
_geom_torsion_atom_site_label_1
_geom_torsion_atom_site_label_2
_geom_torsion_atom_site_label_3
_geom_torsion_atom_site_label_4
_geom_torsion
C29 Fe1 N2 C7 -92.0(2)
C28 Fe1 N2 C7 86.35(13)
N3 Fe1 N2 C7 -7.50(11)
N1 Fe1 N2 C7 -171.60(12)
C29 Fe1 N2 C3 89.6(2)
C28 Fe1 N2 C3 -92.02(13)
N3 Fe1 N2 C3 174.13(11)
N1 Fe1 N2 C3 10.03(11)
C16 N1 C2 C3 -171.59(12)
Fe1 N1 C2 C3 6.70(16)
C16 N1 C2 C1 6.8(2)
Fe1 N1 C2 C1 -174.90(12)
C7 N2 C3 C4 -4.2(2)
Fe1 N2 C3 C4 174.12(11)
C7 N2 C3 C2 172.49(13)
Fe1 N2 C3 C2 -9.16(16)
N1 C2 C3 N2 1.12(18)
C1 C2 C3 N2 -177.32(14)
N1 C2 C3 C4 177.46(15)
C1 C2 C3 C4 -1.0(3)
N2 C3 C4 C5 1.3(2)
C2 C3 C4 C5 -174.75(16)
C3 C4 C5 C6 1.7(3)
C4 C5 C6 C7 -1.8(3)
C3 N2 C7 C6 4.1(2)
Fe1 N2 C7 C6 -174.21(11)
C3 N2 C7 C8 -174.11(13)
Fe1 N2 C7 C8 7.55(16)
C5 C6 C7 N2 -1.1(2)
C5 C6 C7 C8 176.76(16)
C10 N3 C8 C7 179.91(12)
Fe1 N3 C8 C7 -3.64(16)
C10 N3 C8 C9 1.1(2)
Fe1 N3 C8 C9 177.51(12)
N2 C7 C8 N3 -2.13(17)
C6 C7 C8 N3 179.85(15)
N2 C7 C8 C9 176.75(13)
C6 C7 C8 C9 -1.3(2)
C8 N3 C10 C11 -95.47(17)
Fe1 N3 C10 C11 88.33(15)
C12 N4 C11 C10 -62.9(2)
C15 N4 C11 C10 65.40(19)
N3 C10 C11 N4 -168.48(14)
C11 N4 C12 C13 -174.74(15)
C15 N4 C12 C13 55.5(2)
C14 O3 C13 C12 60.45(19)
N4 C12 C13 O3 -57.8(2)
C13 O3 C14 C15 -60.9(2)
C12 N4 C15 C14 -56.12(19)
C11 N4 C15 C14 173.90(14)
O3 C14 C15 N4 58.8(2)
C2 N1 C16 C17 -92.71(17)
Fe1 N1 C16 C17 89.20(16)
C2 N1 C16 C21 85.99(17)
Fe1 N1 C16 C21 -92.10(16)
C21 C16 C17 C18 -1.5(2)
N1 C16 C17 C18 177.11(13)
C21 C16 C17 C22 178.45(14)
N1 C16 C17 C22 -2.9(2)
C16 C17 C18 C19 -1.1(2)
C22 C17 C18 C19 178.89(16)
C17 C18 C19 C20 2.6(3)
C18 C19 C20 C21 -1.4(3)
C19 C20 C21 C16 -1.2(2)
C19 C20 C21 C25 178.96(16)
C17 C16 C21 C20 2.7(2)
N1 C16 C21 C20 -176.02(14)
C17 C16 C21 C25 -177.50(15)
N1 C16 C21 C25 3.8(2)
C18 C17 C22 C23 -58.4(2)
C16 C17 C22 C23 121.6(2)
C18 C17 C22 C24 65.0(2)
C16 C17 C22 C24 -115.0(2)
C20 C21 C25 C26 62.7(2)
C16 C21 C25 C26 -117.1(2)
C20 C21 C25 C27 -61.3(2)
C16 C21 C25 C27 118.83(19)
